data_7219670
loop_
_publ_author_name
'Katzsch, Felix'
'Weber, Edwin'

_publ_section_title
;
 Crystalline inclusion properties of new pyridine and thiophene modified
 wheel-and-axle diol hosts
;
_journal_issue 13
_journal_name_full CrystEngComm
_journal_page_first 2737
_journal_paper_doi 10.1039/C5CE00180C
_journal_volume 17
_journal_year 2015
_chemical_formula_moiety 'C28 H22 N4 O2, C4 H8 O2'
_chemical_formula_sum 'C32 H30 N4 O4'
_chemical_formula_weight 534.60
_chemical_name_systematic 1,4-Bis[di(pyrid-2-yl)hydroxymethyl]benzene
_chemical_properties_physical 'Air-sensitive, Heat-sensitive'
_space_group_IT_number 2
_symmetry_cell_setting triclinic
_symmetry_space_group_name_Hall '-P 1'
_symmetry_space_group_name_H-M 'P -1'
_atom_sites_solution_hydrogens geom
_atom_sites_solution_primary direct
_atom_sites_solution_secondary difmap
_audit_creation_method SHELXL-97
_audit_update_record
;
2014-08-22 deposited with the CCDC.
2015-02-25 downloaded from the CCDC.
;
_cell_angle_alpha 94.1790(10)
_cell_angle_beta 107.2500(10)
_cell_angle_gamma 108.9430(10)
_cell_formula_units_Z 1
_cell_length_a 8.0741(2)
_cell_length_b 8.8856(2)
_cell_length_c 10.7962(3)
_cell_measurement_reflns_used 7997
_cell_measurement_temperature 100(2)
_cell_measurement_theta_max 32.07
_cell_measurement_theta_min 2.84
_cell_volume 687.28(3)
_computing_cell_refinement 'Bruker SAINT'
_computing_data_collection 'Bruker APEX2'
_computing_data_reduction 'Bruker SAINT'
_computing_molecular_graphics 'Bruker SHELXTL'
_computing_publication_material 'Bruker SHELXTL'
_computing_structure_refinement 'SHELXL-97 (Sheldrick, 2008)'
_computing_structure_solution 'SHELXS-97 (Sheldrick, 2008)'
_diffrn_ambient_temperature 100(2)
_diffrn_measured_fraction_theta_full 1.000
_diffrn_measured_fraction_theta_max 1.000
_diffrn_measurement_device_type 'Bruker APEX-II CCD'
_diffrn_measurement_method '\f and \w scans'
_diffrn_radiation_monochromator graphite
_diffrn_radiation_source 'fine-focus sealed tube'
_diffrn_radiation_type MoK\a
_diffrn_radiation_wavelength 0.71073
_diffrn_reflns_av_R_equivalents 0.0231
_diffrn_reflns_av_sigmaI/netI 0.0144
_diffrn_reflns_limit_h_max 9
_diffrn_reflns_limit_h_min -9
_diffrn_reflns_limit_k_max 10
_diffrn_reflns_limit_k_min -10
_diffrn_reflns_limit_l_max 12
_diffrn_reflns_limit_l_min -12
_diffrn_reflns_number 14885
_diffrn_reflns_theta_full 24.99
_diffrn_reflns_theta_max 24.99
_diffrn_reflns_theta_min 2.01
_exptl_absorpt_coefficient_mu 0.087
_exptl_absorpt_correction_T_max 0.9940
_exptl_absorpt_correction_T_min 0.9596
_exptl_absorpt_correction_type multi-scan
_exptl_absorpt_process_details 'SADABS (Sheldrick, 2004)'
_exptl_crystal_colour colourless
_exptl_crystal_density_diffrn 1.292
_exptl_crystal_density_method 'not measured'
_exptl_crystal_description plate
_exptl_crystal_F_000 282
_exptl_crystal_recrystallization_method 'Re-crystallisation from solvent: 1,4-dioxane'
_exptl_crystal_size_max 0.48
_exptl_crystal_size_mid 0.39
_exptl_crystal_size_min 0.07
_refine_diff_density_max 0.237
_refine_diff_density_min -0.212
_refine_diff_density_rms 0.038
_refine_ls_extinction_method none
_refine_ls_goodness_of_fit_ref 1.081
_refine_ls_hydrogen_treatment constr
_refine_ls_matrix_type full
_refine_ls_number_parameters 182
_refine_ls_number_reflns 2425
_refine_ls_number_restraints 0
_refine_ls_restrained_S_all 1.081
_refine_ls_R_factor_all 0.0373
_refine_ls_R_factor_gt 0.0333
_refine_ls_shift/su_max 0.000
_refine_ls_shift/su_mean 0.000
_refine_ls_structure_factor_coef Fsqd
_refine_ls_weighting_details 'calc w=1/[\s^2^(Fo^2^)+(0.0429P)^2^+0.2390P] where P=(Fo^2^+2Fc^2^)/3'
_refine_ls_weighting_scheme calc
_refine_ls_wR_factor_gt 0.0854
_refine_ls_wR_factor_ref 0.0880
_reflns_number_gt 2179
_reflns_number_total 2425
_reflns_threshold_expression >2\s(I)
_cod_data_source_file c5ce00180c3.cif
_cod_data_source_block feka_83_tricp
_cod_depositor_comments
;
The following automatic conversions were performed:

'_symmetry_cell_setting' value 'Triclinic' changed to 'triclinic'
according to
/usr/data/users/saulius/crontab/automatic-downloads/rss-feeds/RSC/lib/dictionaries/cif_core.dic
dictionary named 'cif_core.dic' version 2.4.2 from 2011-04-26.

Automatic conversion script
Id: cif_fix_values 3086 2015-02-26 13:12:21Z robertas 

 Adding full bibliography for 7219669--7219676.cif.
;
_cod_original_sg_symbol_H-M 'P-1   '
_cod_database_code 7219670

loop_
_symmetry_equiv_pos_as_xyz
'x, y, z'
'-x, -y, -z'

loop_
_atom_site_label
_atom_site_type_symbol
_atom_site_fract_x
_atom_site_fract_y
_atom_site_fract_z
_atom_site_U_iso_or_equiv
_atom_site_adp_type
_atom_site_occupancy
_atom_site_symmetry_multiplicity
_atom_site_calc_flag
_atom_site_refinement_flags
O1 O 0.07735(11) 0.45409(10) 0.83862(8) 0.0167(2) Uani 1 1 d .
H1 H 0.0476 0.4695 0.9054 0.025 Uiso 1 1 calc R
N1 N -0.21702(14) 0.49159(12) 0.86694(10) 0.0175(2) Uani 1 1 d .
N2 N -0.30772(16) 0.09649(14) 0.68552(12) 0.0293(3) Uani 1 1 d .
C1 C -0.24642(16) 0.42235(14) 0.74504(11) 0.0149(3) Uani 1 1 d .
C2 C -0.41054(17) 0.39292(15) 0.64115(12) 0.0190(3) Uani 1 1 d .
H2 H -0.4277 0.3423 0.5553 0.023 Uiso 1 1 calc R
C3 C -0.54815(17) 0.43831(16) 0.66453(12) 0.0206(3) Uani 1 1 d .
H3 H -0.6619 0.4185 0.5953 0.025 Uiso 1 1 calc R
C4 C -0.51789(18) 0.51302(16) 0.79026(12) 0.0218(3) Uani 1 1 d .
H4 H -0.6093 0.5471 0.8090 0.026 Uiso 1 1 calc R
C5 C -0.35149(17) 0.53682(16) 0.88788(12) 0.0211(3) Uani 1 1 d .
H5 H -0.3309 0.5878 0.9744 0.025 Uiso 1 1 calc R
C6 C -0.13266(16) 0.19272(14) 0.71323(11) 0.0164(3) Uani 1 1 d .
C7 C 0.0102(2) 0.13387(17) 0.73027(17) 0.0344(4) Uani 1 1 d .
H7 H 0.1348 0.2061 0.7501 0.041 Uiso 1 1 calc R
C8 C -0.0305(2) -0.03050(18) 0.71807(17) 0.0381(4) Uani 1 1 d .
H8 H 0.0652 -0.0735 0.7280 0.046 Uiso 1 1 calc R
C9 C -0.2117(2) -0.13159(16) 0.69125(14) 0.0288(3) Uani 1 1 d .
H9 H -0.2442 -0.2455 0.6832 0.035 Uiso 1 1 calc R
C10 C -0.3435(2) -0.06310(17) 0.67663(17) 0.0360(4) Uani 1 1 d .
H10 H -0.4685 -0.1328 0.6590 0.043 Uiso 1 1 calc R
C11 C -0.08621(16) 0.37617(14) 0.72690(11) 0.0149(3) Uani 1 1 d .
C12 C -0.10618(16) 0.33808(14) 0.48472(11) 0.0157(3) Uani 1 1 d .
H12 H -0.1794 0.2268 0.4734 0.019 Uiso 1 1 calc R
C13 C -0.04128(15) 0.43783(14) 0.60772(11) 0.0138(3) Uani 1 1 d .
C14 C 0.06508(16) 0.60040(14) 0.62158(11) 0.0154(3) Uani 1 1 d .
H14 H 0.1101 0.6702 0.7048 0.018 Uiso 1 1 calc R
O1G O 0.36515(13) 0.92507(11) 0.87425(9) 0.0295(2) Uani 1 1 d .
C1G C 0.3446(2) 0.86790(18) 0.99105(14) 0.0328(3) Uani 1 1 d .
H1G1 H 0.2755 0.7494 0.9696 0.039 Uiso 1 1 calc R
H1G2 H 0.2719 0.9199 1.0257 0.039 Uiso 1 1 calc R
C2G C 0.4682(2) 1.09452(16) 0.90541(14) 0.0287(3) Uani 1 1 d .
H2G1 H 0.3983 1.1517 0.9381 0.034 Uiso 1 1 calc R
H2G2 H 0.4852 1.1335 0.8248 0.034 Uiso 1 1 calc R

loop_
_atom_site_aniso_label
_atom_site_aniso_U_11
_atom_site_aniso_U_22
_atom_site_aniso_U_33
_atom_site_aniso_U_23
_atom_site_aniso_U_13
_atom_site_aniso_U_12
O1 0.0135(4) 0.0252(5) 0.0115(4) 0.0023(3) 0.0041(3) 0.0075(3)
N1 0.0174(5) 0.0224(5) 0.0161(5) 0.0058(4) 0.0073(4) 0.0095(4)
N2 0.0194(6) 0.0212(6) 0.0432(7) -0.0020(5) 0.0093(5) 0.0050(5)
C1 0.0152(6) 0.0152(6) 0.0168(6) 0.0072(5) 0.0080(5) 0.0054(5)
C2 0.0182(6) 0.0228(6) 0.0167(6) 0.0049(5) 0.0062(5) 0.0080(5)
C3 0.0146(6) 0.0276(7) 0.0207(6) 0.0094(5) 0.0054(5) 0.0087(5)
C4 0.0199(6) 0.0295(7) 0.0246(6) 0.0107(5) 0.0126(5) 0.0142(6)
C5 0.0219(7) 0.0293(7) 0.0183(6) 0.0060(5) 0.0101(5) 0.0140(6)
C6 0.0174(6) 0.0204(6) 0.0129(5) 0.0057(5) 0.0060(5) 0.0077(5)
C7 0.0188(7) 0.0228(7) 0.0601(10) 0.0115(7) 0.0097(7) 0.0083(6)
C8 0.0284(8) 0.0261(8) 0.0598(10) 0.0114(7) 0.0074(7) 0.0162(6)
C9 0.0327(8) 0.0176(7) 0.0332(7) 0.0054(6) 0.0089(6) 0.0073(6)
C10 0.0238(7) 0.0203(7) 0.0572(10) -0.0027(7) 0.0148(7) 0.0007(6)
C11 0.0125(6) 0.0188(6) 0.0136(6) 0.0037(5) 0.0038(5) 0.0065(5)
C12 0.0133(6) 0.0147(6) 0.0184(6) 0.0033(5) 0.0051(5) 0.0045(5)
C13 0.0103(5) 0.0185(6) 0.0159(6) 0.0047(5) 0.0051(4) 0.0085(5)
C14 0.0154(6) 0.0177(6) 0.0138(5) 0.0007(4) 0.0045(5) 0.0078(5)
O1G 0.0300(5) 0.0247(5) 0.0251(5) 0.0024(4) 0.0036(4) 0.0046(4)
C1G 0.0302(8) 0.0267(7) 0.0327(8) 0.0081(6) 0.0076(6) 0.0014(6)
C2G 0.0326(8) 0.0227(7) 0.0292(7) 0.0078(6) 0.0088(6) 0.0090(6)

loop_
_atom_type_symbol
_atom_type_description
_atom_type_scat_dispersion_real
_atom_type_scat_dispersion_imag
_atom_type_scat_source
C C 0.0033 0.0016 'International Tables Vol C Tables 4.2.6.8 and 6.1.1.4'
H H 0.0000 0.0000 'International Tables Vol C Tables 4.2.6.8 and 6.1.1.4'
N N 0.0061 0.0033 'International Tables Vol C Tables 4.2.6.8 and 6.1.1.4'
O O 0.0106 0.0060 'International Tables Vol C Tables 4.2.6.8 and 6.1.1.4'

loop_
_geom_angle_atom_site_label_1
_geom_angle_atom_site_label_2
_geom_angle_atom_site_label_3
_geom_angle
_geom_angle_site_symmetry_1
_geom_angle_site_symmetry_3
C11 O1 H1 109.5 . .
C1 N1 C5 117.74(10) . .
C6 N2 C10 117.39(12) . .
N1 C1 C2 122.56(11) . .
N1 C1 C11 115.27(10) . .
C2 C1 C11 122.17(10) . .
C3 C2 C1 119.01(11) . .
C3 C2 H2 120.5 . .
C1 C2 H2 120.5 . .
C2 C3 C4 118.97(11) . .
C2 C3 H3 120.5 . .
C4 C3 H3 120.5 . .
C5 C4 C3 118.29(11) . .
C5 C4 H4 120.9 . .
C3 C4 H4 120.9 . .
N1 C5 C4 123.41(11) . .
N1 C5 H5 118.3 . .
C4 C5 H5 118.3 . .
N2 C6 C7 122.33(12) . .
N2 C6 C11 118.78(10) . .
C7 C6 C11 118.89(11) . .
C8 C7 C6 119.19(13) . .
C8 C7 H7 120.4 . .
C6 C7 H7 120.4 . .
C9 C8 C7 118.99(13) . .
C9 C8 H8 120.5 . .
C7 C8 H8 120.5 . .
C10 C9 C8 117.89(13) . .
C10 C9 H9 121.1 . .
C8 C9 H9 121.1 . .
N2 C10 C9 124.19(13) . .
N2 C10 H10 117.9 . .
C9 C10 H10 117.9 . .
O1 C11 C13 106.56(9) . .
O1 C11 C6 108.07(9) . .
C13 C11 C6 111.36(9) . .
O1 C11 C1 109.62(9) . .
C13 C11 C1 109.86(9) . .
C6 C11 C1 111.23(9) . .
C14 C12 C13 120.67(11) 2_566 .
C14 C12 H12 119.7 2_566 .
C13 C12 H12 119.7 . .
C14 C13 C12 118.56(11) . .
C14 C13 C11 118.93(10) . .
C12 C13 C11 122.50(10) . .
C12 C14 C13 120.77(11) 2_566 .
C12 C14 H14 119.6 2_566 .
C13 C14 H14 119.6 . .
C2G O1G C1G 109.61(10) . .
O1G C1G C2G 110.67(12) . 2_677
O1G C1G H1G1 109.5 . .
C2G C1G H1G1 109.5 2_677 .
O1G C1G H1G2 109.5 . .
C2G C1G H1G2 109.5 2_677 .
H1G1 C1G H1G2 108.1 . .
O1G C2G C1G 110.56(11) . 2_677
O1G C2G H2G1 109.5 . .
C1G C2G H2G1 109.5 2_677 .
O1G C2G H2G2 109.5 . .
C1G C2G H2G2 109.5 2_677 .
H2G1 C2G H2G2 108.1 . .

loop_
_geom_bond_atom_site_label_1
_geom_bond_atom_site_label_2
_geom_bond_distance
_geom_bond_site_symmetry_2
O1 C11 1.4206(14) .
O1 H1 0.8400 .
N1 C1 1.3300(16) .
N1 C5 1.3442(16) .
N2 C6 1.3213(17) .
N2 C10 1.3421(18) .
C1 C2 1.3903(17) .
C1 C11 1.5373(16) .
C2 C3 1.3796(17) .
C2 H2 0.9500 .
C3 C4 1.3819(18) .
C3 H3 0.9500 .
C4 C5 1.3798(18) .
C4 H4 0.9500 .
C5 H5 0.9500 .
C6 C7 1.3846(18) .
C6 C11 1.5346(16) .
C7 C8 1.376(2) .
C7 H7 0.9500 .
C8 C9 1.374(2) .
C8 H8 0.9500 .
C9 C10 1.365(2) .
C9 H9 0.9500 .
C10 H10 0.9500 .
C11 C13 1.5290(16) .
C12 C14 1.3876(17) 2_566
C12 C13 1.3921(17) .
C12 H12 0.9500 .
C13 C14 1.3905(17) .
C14 C12 1.3876(17) 2_566
C14 H14 0.9500 .
O1G C2G 1.4210(16) .
O1G C1G 1.4277(17) .
C1G C2G 1.503(2) 2_677
C1G H1G1 0.9900 .
C1G H1G2 0.9900 .
C2G C1G 1.503(2) 2_677
C2G H2G1 0.9900 .
C2G H2G2 0.9900 .

loop_
_geom_hbond_atom_site_label_D
_geom_hbond_atom_site_label_H
_geom_hbond_atom_site_label_A
_geom_hbond_distance_DH
_geom_hbond_distance_HA
_geom_hbond_distance_DA
_geom_hbond_angle_DHA
_geom_hbond_site_symmetry_A
O1 H1 N1 0.84 2.13 2.6047(12) 115.6 .
O1 H1 N1 0.84 2.37 2.9844(13) 130.7 2_567
C4 H4 O1 0.95 2.52 3.3418(15) 144.9 1_455
C5 H5 O1 0.95 2.56 3.0980(15) 116.1 2_567
C8 H8 O1G 0.95 2.47 3.3054(17) 146.3 1_545
C14 H14 O1G 0.95 2.62 3.4683(15) 149.3 .
C1G H1G1 O1 0.99 2.61 3.5701(17) 162.2 .
C2G H2G2 N2 0.99 2.63 3.3824(19) 132.4 1_665
C3 H3 Cg3 0.95 2.96 3.7898(12) 146.7 1_455
C9 H9 Cg1 0.95 2.77 3.6362(13) 151.6 1_545

loop_
_geom_torsion_atom_site_label_1
_geom_torsion_atom_site_label_2
_geom_torsion_atom_site_label_3
_geom_torsion_atom_site_label_4
_geom_torsion
_geom_torsion_site_symmetry_1
_geom_torsion_site_symmetry_4
C5 N1 C1 C2 -1.32(17) . .
C5 N1 C1 C11 178.95(10) . .
N1 C1 C2 C3 0.58(18) . .
C11 C1 C2 C3 -179.71(11) . .
C1 C2 C3 C4 0.60(18) . .
C2 C3 C4 C5 -0.98(18) . .
C1 N1 C5 C4 0.91(18) . .
C3 C4 C5 N1 0.2(2) . .
C10 N2 C6 C7 1.3(2) . .
C10 N2 C6 C11 -178.78(12) . .
N2 C6 C7 C8 0.0(2) . .
C11 C6 C7 C8 -179.96(13) . .
C6 C7 C8 C9 -1.0(2) . .
C7 C8 C9 C10 0.7(2) . .
C6 N2 C10 C9 -1.6(2) . .
C8 C9 C10 N2 0.7(2) . .
N2 C6 C11 O1 136.90(11) . .
C7 C6 C11 O1 -43.14(15) . .
N2 C6 C11 C13 -106.39(12) . .
C7 C6 C11 C13 73.57(14) . .
N2 C6 C11 C1 16.52(15) . .
C7 C6 C11 C1 -163.51(12) . .
N1 C1 C11 O1 -14.28(14) . .
C2 C1 C11 O1 165.99(10) . .
N1 C1 C11 C13 -131.05(11) . .
C2 C1 C11 C13 49.22(15) . .
N1 C1 C11 C6 105.18(11) . .
C2 C1 C11 C6 -74.55(13) . .
C14 C12 C13 C14 0.19(18) 2_566 .
C14 C12 C13 C11 178.78(10) 2_566 .
O1 C11 C13 C14 -39.73(13) . .
C6 C11 C13 C14 -157.35(10) . .
C1 C11 C13 C14 78.95(13) . .
O1 C11 C13 C12 141.69(10) . .
C6 C11 C13 C12 24.06(14) . .
C1 C11 C13 C12 -99.64(12) . .
C12 C13 C14 C12 -0.19(18) . 2_566
C11 C13 C14 C12 -178.83(10) . 2_566
C2G O1G C1G C2G -57.81(16) . 2_677
C1G O1G C2G C1G 57.74(17) . 2_677
